data_1551330
loop_
_publ_author_name
'Marc A. Little'
'Michael E. Briggs'
'James T. A. Jones'
'Marc Schmidtmann'
'Tom Hasell'
'Samantha Y. Chong'
'Kim E. Jelfs'
'Linjiang Chen'
'Andrew I. Cooper'

_publ_section_title
;
 Trapping virtual pores by crystal retro-engineering
;
_journal_name_full 'Nature Chemistry'
_journal_page_first 153
_journal_page_last 159
_journal_paper_doi 10.1038/nchem.2156
_journal_volume 7
_journal_year 2015
_chemical_absolute_configuration unk
_chemical_formula_moiety 'C72 H84 N12'
_chemical_formula_sum 'C72 H84 N12'
_chemical_formula_weight 1117.51
_space_group_crystal_system monoclinic
_space_group_IT_number 5
_space_group_name_Hall 'C 2y'
_space_group_name_H-M_alt 'C 1 2 1'
_atom_sites_solution_hydrogens geom
_atom_sites_solution_primary direct
_atom_sites_solution_secondary difmap
_cell_angle_alpha 90.00
_cell_angle_beta 95.249(8)
_cell_angle_gamma 90.00
_cell_formula_units_Z 8
_cell_length_a 33.883(8)
_cell_length_b 20.467(5)
_cell_length_c 25.712(6)
_cell_measurement_reflns_used 9857
_cell_measurement_temperature 300(2)
_cell_measurement_theta_max 2.273
_cell_measurement_theta_min 23.342
_cell_volume 17756(7)
_computing_cell_refinement 'SAINT v7.68A (Bruker,2009)'
_computing_data_collection 'CrystalClear-SM Expert 2.1 (Rigaku, 2011)'
_computing_data_reduction 'SAINT v7.68A (Bruker,2009)'
_computing_molecular_graphics
;
O. V. Dolomanov, L. J. Bourhis, R. J. Gildea, J. A. K. Howard and H. Puschmann,
OLEX2: a complete structure solution, refinement and analysis program.
J. Appl. Cryst. (2009). 42, 339-341.
;
_computing_publication_material
;
O. V. Dolomanov, L. J. Bourhis, R. J. Gildea, J. A. K. Howard and H. Puschmann,
OLEX2: a complete structure solution, refinement and analysis program.
J. Appl. Cryst. (2009). 42, 339-341.
;
_computing_structure_refinement
;
XL, G.M. Sheldrick, Acta Cryst.
(2008). A64, 112-122
;
_computing_structure_solution
;
SHELXD, G.M. Sheldrick, Acta Cryst.
(2008). A64, 112-122
;
_diffrn_ambient_temperature 300(2)
_diffrn_detector_area_resol_mean 28.5714
_diffrn_measured_fraction_theta_full 0.994
_diffrn_measured_fraction_theta_max 0.994
_diffrn_measurement_device_type 'Rigaku Saturn724+ (2x2 bin mode)'
_diffrn_measurement_method 'profile data from \w-scans'
_diffrn_radiation_monochromator confocal
_diffrn_radiation_source 'rotating anode'
_diffrn_radiation_type MoK\a
_diffrn_radiation_wavelength 0.71073
_diffrn_reflns_av_R_equivalents 0.0659
_diffrn_reflns_av_unetI/netI 0.0648
_diffrn_reflns_limit_h_max 31
_diffrn_reflns_limit_h_min -31
_diffrn_reflns_limit_k_max 19
_diffrn_reflns_limit_k_min -19
_diffrn_reflns_limit_l_max 24
_diffrn_reflns_limit_l_min -24
_diffrn_reflns_number 49205
_diffrn_reflns_theta_full 19.59
_diffrn_reflns_theta_max 19.59
_diffrn_reflns_theta_min 1.16
_exptl_absorpt_coefficient_mu 0.050
_exptl_absorpt_correction_T_max 0.7449
_exptl_absorpt_correction_T_min 0.5126
_exptl_absorpt_correction_type multi-scan
_exptl_absorpt_process_details SABABS
_exptl_crystal_colour colourless
_exptl_crystal_density_diffrn 0.836
_exptl_crystal_density_method 'not measured'
_exptl_crystal_description fragment
_exptl_crystal_F_000 4800
_exptl_crystal_size_max 0.317
_exptl_crystal_size_mid 0.287
_exptl_crystal_size_min 0.261
_refine_diff_density_max 0.749
_refine_diff_density_min -0.462
_refine_diff_density_rms 0.126
_refine_ls_abs_structure_details 'Flack H D (1983), Acta Cryst. A39, 876-881'
_refine_ls_abs_structure_Flack -1(4)
_refine_ls_extinction_method none
_refine_ls_goodness_of_fit_ref 1.075
_refine_ls_hydrogen_treatment constr
_refine_ls_matrix_type full
_refine_ls_number_parameters 1513
_refine_ls_number_reflns 15202
_refine_ls_number_restraints 0
_refine_ls_restrained_S_all 1.075
_refine_ls_R_factor_all 0.1186
_refine_ls_R_factor_gt 0.0907
_refine_ls_shift/su_max 0.000
_refine_ls_shift/su_mean 0.000
_refine_ls_structure_factor_coef Fsqd
_refine_ls_weighting_details 'calc w=1/[\s^2^(Fo^2^)+(0.1611P)^2^+18.8874P] where P=(Fo^2^+2Fc^2^)/3'
_refine_ls_weighting_scheme calc
_refine_ls_wR_factor_gt 0.2331
_refine_ls_wR_factor_ref 0.2673
_reflns_number_gt 11751
_reflns_number_total 15202
_reflns_threshold_expression >2sigma(I)
_cod_data_source_file nchem.2156-s13.cif
_cod_data_source_block Phase_2
_cod_original_cell_volume 17756(8)
_cod_database_code 1551330
_olex2_refinement_description
;
1. Fixed Uiso
 At 1.2 times of:
  All C(H) groups, All C(H,H) groups
2.a Ternary CH refined with riding coordinates:
 C37(H37), C42(H42), C43(H43), C48(H48), C49(H49), C50(H50), C55(H55),
 C60(H60), C61(H61), C66(H66), C67(H67), C72(H72), C109(H109), C114(H114),
 C115(H115), C120(H120), C121(H121), C126(H126), C127(H127), C132(H132),
 C133(H133), C138(H138), C139(H139), C144(H144)
2.b Secondary CH2 refined with riding coordinates:
 C38(H38A,H38B), C39(H39A,H39B), C40(H40A,H40B), C41(H41A,H41B), C44(H44A,
 H44B), C45(H45A,H45B), C46(H46A,H46B), C47(H47A,H47B), C51(H51A,H51B),
 C52(H52A,H52B), C53(H53A,H53B), C54(H54A,H54B), C56(H56A,H56B), C57(H57A,H57B),
  C58(H58A,H58B), C59(H59A,H59B), C62(H62A,H62B), C63(H63A,H63B), C64(H64A,
 H64B), C65(H65A,H65B), C68(H68A,H68B), C69(H69A,H69B), C70(H70A,H70B),
 C71(H71A,H71B), C110(H11A,H11B), C111(H11C,H11D), C112(H11E,H11F), C113(H11G,
 H11H), C116(H11I,H11J), C117(H11K,H11L), C118(H11M,H11N), C119(H11O,H11P),
 C122(H12A,H12B), C123(H12C,H12D), C124(H12E,H12F), C125(H12G,H12H), C128(H12I,
 H12J), C129(H12K,H12L), C130(H13A,H13B), C131(H13C,H13D), C134(H13E,H13F),
 C135(H13G,H13H), C136(H13I,H13J), C137(H13K,H13L), C140(H14A,H14B), C141(H14C,
 H14D), C142(H14E,H14F), C143(H14G,H14H)
2.c Aromatic/amide H refined with riding coordinates:
 C2(H2), C4(H4), C6(H6), C7(H7), C8(H8), C9(H9), C11(H11), C13(H13), C15(H15),
 C16(H16), C17(H17), C18(H18), C19(H19), C21(H21), C23(H23), C25(H25), C26(H26),
  C27(H27), C28(H28), C30(H30), C32(H32), C34(H34), C35(H35), C36(H36),
 C74(H74), C76(H76), C78(H78), C79(H79), C80(H80), C81(H81), C83(H83), C85(H85),
  C87(H87), C88(H88), C89(H89), C90(H90), C92(H92), C94(H94), C96(H96),
 C97(H97), C98(H98), C99(H99), C101(H101), C103(H103), C105(H105), C106(H106),
 C107(H107), C108(H108)
;

loop_
_space_group_symop_id
_space_group_symop_operation_xyz
1 'x, y, z'
2 '-x, y, -z'
3 'x+1/2, y+1/2, z'
4 '-x+1/2, y+1/2, -z'

loop_
_atom_site_label
_atom_site_type_symbol
_atom_site_fract_x
_atom_site_fract_y
_atom_site_fract_z
_atom_site_U_iso_or_equiv
_atom_site_adp_type
_atom_site_occupancy
_atom_site_symmetry_multiplicity
_atom_site_calc_flag
_atom_site_refinement_flags
_atom_site_disorder_assembly
_atom_site_disorder_group
N1 N 0.8474(2) 0.7232(3) 1.1163(3) 0.0806(18) Uani 1 1 d . . .
N2 N 0.8301(2) 0.6417(3) 1.1999(2) 0.0796(17) Uani 1 1 d . . .
N3 N 0.5635(3) 0.4034(4) 0.6569(4) 0.102(2) Uani 1 1 d . . .
N4 N 0.5297(2) 0.2775(4) 0.6309(3) 0.096(2) Uani 1 1 d . . .
N5 N 0.7266(2) 0.0379(5) 0.6514(3) 0.092(2) Uani 1 1 d . . .
N6 N 0.6424(2) 0.0281(4) 0.6400(4) 0.095(2) Uani 1 1 d . . .
N7 N 0.5474(2) 0.0942(4) 0.4274(4) 0.103(2) Uani 1 1 d . . .
N8 N 0.5872(3) 0.1412(4) 0.3415(3) 0.103(2) Uani 1 1 d . . .
N9 N 0.8196(2) 0.1818(4) 0.4871(3) 0.097(2) Uani 1 1 d . . .
N10 N 0.7745(3) 0.1903(5) 0.3864(3) 0.110(2) Uani 1 1 d . . .
N11 N 0.6335(3) 0.5084(4) 0.4517(4) 0.107(2) Uani 1 1 d . . .
N12 N 0.6511(2) 0.4299(5) 0.3630(3) 0.100(2) Uani 1 1 d . . .
N13 N 0.7905(2) 0.3387(4) 0.6939(4) 0.101(2) Uani 1 1 d . . .
N14 N 0.7482(3) 0.4568(4) 0.6651(3) 0.107(2) Uani 1 1 d . . .
N15 N 0.6869(2) 0.3499(3) 1.0692(3) 0.0866(19) Uani 1 1 d . . .
N16 N 0.7351(2) 0.3760(4) 1.1621(3) 0.091(2) Uani 1 1 d . . .
N17 N 0.9236(3) 0.3739(3) 1.1917(3) 0.094(2) Uani 1 1 d . . .
N18 N 0.96206(19) 0.3252(4) 1.1046(3) 0.0846(19) Uani 1 1 d . . .
N19 N 0.8696(2) 0.2575(3) 0.8851(3) 0.0857(19) Uani 1 1 d . . .
N20 N 0.78493(19) 0.2502(4) 0.8848(3) 0.0786(18) Uani 1 1 d . . .
N21 N 0.9739(2) 0.5215(4) 0.9171(3) 0.0863(19) Uani 1 1 d . . .
N22 N 0.93156(18) 0.6408(3) 0.9151(3) 0.0806(17) Uani 1 1 d . . .
N23 N 0.7033(2) 0.5340(4) 0.8730(4) 0.091(2) Uani 1 1 d . . .
N24 N 0.7450(2) 0.6526(3) 0.9032(2) 0.0737(16) Uani 1 1 d . . .
C1 C 0.6117(3) 0.4383(4) 0.5997(5) 0.097(3) Uani 1 1 d . . .
C2 C 0.6183(3) 0.4549(4) 0.5494(4) 0.098(3) Uani 1 1 d . . .
H2 H 0.5973 0.4561 0.5235 0.117 Uiso 1 1 calc R . .
C3 C 0.6556(4) 0.4696(4) 0.5374(4) 0.098(3) Uani 1 1 d . . .
C4 C 0.6865(3) 0.4679(4) 0.5755(4) 0.102(3) Uani 1 1 d . . .
H4 H 0.7120 0.4779 0.5675 0.122 Uiso 1 1 calc R . .
C5 C 0.6792(4) 0.4508(4) 0.6271(4) 0.101(3) Uani 1 1 d . . .
C6 C 0.6413(4) 0.4375(4) 0.6375(4) 0.100(3) Uani 1 1 d . . .
H6 H 0.6360 0.4279 0.6715 0.120 Uiso 1 1 calc R . .
C7 C 0.5713(4) 0.4212(5) 0.6123(5) 0.118(4) Uani 1 1 d . . .
H7 H 0.5507 0.4237 0.5859 0.142 Uiso 1 1 calc R . .
C8 C 0.6623(4) 0.4933(4) 0.4852(4) 0.105(3) Uani 1 1 d . . .
H8 H 0.6881 0.4974 0.4762 0.126 Uiso 1 1 calc R . .
C9 C 0.7114(4) 0.4489(5) 0.6693(4) 0.111(3) Uani 1 1 d . . .
H9 H 0.7040 0.4412 0.7027 0.133 Uiso 1 1 calc R . .
C10 C 0.7524(2) 0.1466(5) 0.6395(3) 0.090(2) Uani 1 1 d . . .
C11 C 0.7631(3) 0.2067(5) 0.6602(4) 0.096(3) Uani 1 1 d . . .
H11 H 0.7571 0.2178 0.6937 0.115 Uiso 1 1 calc R . .
C12 C 0.7833(3) 0.2512(5) 0.6302(4) 0.099(3) Uani 1 1 d . . .
C13 C 0.7935(3) 0.2334(6) 0.5835(5) 0.102(3) Uani 1 1 d . . .
H13 H 0.8088 0.2618 0.5654 0.123 Uiso 1 1 calc R . .
C14 C 0.7822(3) 0.1733(6) 0.5608(4) 0.098(3) Uani 1 1 d . . .
C15 C 0.7620(3) 0.1304(5) 0.5905(4) 0.098(3) Uani 1 1 d . . .
H15 H 0.7548 0.0895 0.5768 0.118 Uiso 1 1 calc R . .
C16 C 0.7319(2) 0.0947(6) 0.6701(4) 0.091(3) Uani 1 1 d . . .
H16 H 0.7233 0.1048 0.7025 0.109 Uiso 1 1 calc R . .
C17 C 0.7970(3) 0.3145(6) 0.6519(5) 0.105(3) Uani 1 1 d . . .
H17 H 0.8124 0.3392 0.6312 0.126 Uiso 1 1 calc R . .
C18 C 0.7952(3) 0.1514(5) 0.5098(4) 0.103(3) Uani 1 1 d . . .
H18 H 0.7844 0.1134 0.4947 0.123 Uiso 1 1 calc R . .
C19 C 0.5539(3) 0.1941(4) 0.5458(5) 0.094(3) Uani 1 1 d . . .
H19 H 0.5373 0.2288 0.5352 0.113 Uiso 1 1 calc R . .
C20 C 0.5687(3) 0.1911(4) 0.5966(4) 0.083(2) Uani 1 1 d . . .
C21 C 0.5946(3) 0.1408(5) 0.6131(4) 0.099(3) Uani 1 1 d . . .
H21 H 0.6054 0.1382 0.6476 0.119 Uiso 1 1 calc R . .
C22 C 0.6038(3) 0.0935(4) 0.5757(5) 0.095(3) Uani 1 1 d . . .
C23 C 0.5877(3) 0.0979(5) 0.5257(4) 0.101(3) Uani 1 1 d . . .
H23 H 0.5939 0.0662 0.5019 0.122 Uiso 1 1 calc R . .
C24 C 0.5625(3) 0.1476(5) 0.5088(4) 0.092(3) Uani 1 1 d . . .
C25 C 0.5570(3) 0.2357(5) 0.6377(4) 0.098(3) Uani 1 1 d . . .
H25 H 0.5707 0.2328 0.6706 0.118 Uiso 1 1 calc R . .
C26 C 0.6313(3) 0.0395(5) 0.5932(5) 0.104(3) Uani 1 1 d . . .
H26 H 0.6407 0.0127 0.5679 0.125 Uiso 1 1 calc R . .
C27 C 0.5447(2) 0.1449(5) 0.4554(4) 0.096(3) Uani 1 1 d . . .
H27 H 0.5309 0.1811 0.4414 0.116 Uiso 1 1 calc R . .
C28 C 0.6298(3) 0.2580(5) 0.3620(3) 0.098(3) Uani 1 1 d . . .
H28 H 0.6024 0.2618 0.3559 0.118 Uiso 1 1 calc R . .
C29 C 0.6484(4) 0.1945(5) 0.3638(4) 0.105(3) Uani 1 1 d . . .
C30 C 0.6895(3) 0.1904(5) 0.3710(4) 0.099(3) Uani 1 1 d . . .
H30 H 0.7017 0.1497 0.3714 0.118 Uiso 1 1 calc R . .
C31 C 0.7123(3) 0.2455(6) 0.3777(3) 0.096(3) Uani 1 1 d . . .
C32 C 0.6939(3) 0.3067(5) 0.3760(3) 0.100(3) Uani 1 1 d . . .
H32 H 0.7093 0.3442 0.3793 0.119 Uiso 1 1 calc R . .
C33 C 0.6529(3) 0.3125(5) 0.3695(3) 0.092(2) Uani 1 1 d . . .
C34 C 0.6228(4) 0.1364(5) 0.3559(4) 0.102(3) Uani 1 1 d . . .
H34 H 0.6337 0.0951 0.3620 0.122 Uiso 1 1 calc R . .
C35 C 0.7557(3) 0.2422(6) 0.3864(4) 0.105(3) Uani 1 1 d . . .
H35 H 0.7698 0.2809 0.3922 0.126 Uiso 1 1 calc R . .
C36 C 0.6331(3) 0.3774(5) 0.3655(4) 0.099(3) Uani 1 1 d . . .
H36 H 0.6056 0.3788 0.3649 0.119 Uiso 1 1 calc R . .
C37 C 0.8329(3) 0.1537(5) 0.4405(3) 0.093(3) Uani 1 1 d . . .
H37 H 0.8226 0.1092 0.4358 0.111 Uiso 1 1 calc R . .
C38 C 0.8769(3) 0.1525(6) 0.4459(4) 0.118(3) Uani 1 1 d . . .
H38A H 0.8861 0.1249 0.4752 0.141 Uiso 1 1 calc R . .
H38B H 0.8869 0.1963 0.4531 0.141 Uiso 1 1 calc R . .
C39 C 0.8930(3) 0.1266(7) 0.3963(5) 0.142(4) Uani 1 1 d . . .
H39A H 0.9218 0.1254 0.4010 0.171 Uiso 1 1 calc R . .
H39B H 0.8836 0.0825 0.3895 0.171 Uiso 1 1 calc R . .
C40 C 0.8801(4) 0.1688(8) 0.3516(5) 0.160(5) Uani 1 1 d . . .
H40A H 0.8907 0.1526 0.3203 0.192 Uiso 1 1 calc R . .
H40B H 0.8898 0.2130 0.3580 0.192 Uiso 1 1 calc R . .
C41 C 0.8349(4) 0.1687(7) 0.3445(4) 0.143(5) Uani 1 1 d . . .
H41A H 0.8258 0.1956 0.3147 0.171 Uiso 1 1 calc R . .
H41B H 0.8253 0.1246 0.3378 0.171 Uiso 1 1 calc R . .
C42 C 0.8185(3) 0.1953(5) 0.3936(3) 0.101(3) Uani 1 1 d . . .
H42 H 0.8266 0.2409 0.3994 0.121 Uiso 1 1 calc R . .
C43 C 0.6418(3) 0.5352(4) 0.4028(4) 0.095(3) Uani 1 1 d . . .
H43 H 0.6703 0.5423 0.4020 0.114 Uiso 1 1 calc R . .
C44 C 0.6194(3) 0.6001(5) 0.3961(4) 0.112(3) Uani 1 1 d . . .
H44A H 0.5918 0.5931 0.4016 0.134 Uiso 1 1 calc R . .
H44B H 0.6304 0.6306 0.4225 0.134 Uiso 1 1 calc R . .
C45 C 0.6220(4) 0.6297(5) 0.3427(4) 0.124(3) Uani 1 1 d . . .
H45A H 0.6067 0.6697 0.3397 0.148 Uiso 1 1 calc R . .
H45B H 0.6494 0.6405 0.3382 0.148 Uiso 1 1 calc R . .
C46 C 0.6067(3) 0.5828(6) 0.3009(4) 0.121(3) Uani 1 1 d . . .
H46A H 0.6093 0.6018 0.2668 0.145 Uiso 1 1 calc R . .
H46B H 0.5788 0.5743 0.3038 0.145 Uiso 1 1 calc R . .
C47 C 0.6299(3) 0.5187(5) 0.3062(4) 0.112(3) Uani 1 1 d . . .
H47A H 0.6198 0.4887 0.2790 0.134 Uiso 1 1 calc R . .
H47B H 0.6576 0.5270 0.3020 0.134 Uiso 1 1 calc R . .
C48 C 0.6260(3) 0.4891(4) 0.3582(4) 0.094(3) Uani 1 1 d . . .
H48 H 0.5983 0.4777 0.3617 0.113 Uiso 1 1 calc R . .
C49 C 0.7748(3) 0.4523(5) 0.7125(4) 0.108(3) Uani 1 1 d . . .
H49 H 0.7599 0.4375 0.7413 0.129 Uiso 1 1 calc R . .
C50 C 0.8079(3) 0.4040(6) 0.7048(4) 0.112(3) Uani 1 1 d . . .
H50 H 0.8217 0.4179 0.6748 0.134 Uiso 1 1 calc R . .
C51 C 0.8372(4) 0.4017(6) 0.7524(5) 0.139(4) Uani 1 1 d . . .
H51A H 0.8585 0.3720 0.7461 0.167 Uiso 1 1 calc R . .
H51B H 0.8241 0.3849 0.7817 0.167 Uiso 1 1 calc R . .
C52 C 0.8546(5) 0.4690(9) 0.7667(7) 0.171(6) Uani 1 1 d . . .
H52A H 0.8715 0.4662 0.7991 0.205 Uiso 1 1 calc R . .
H52B H 0.8706 0.4838 0.7396 0.205 Uiso 1 1 calc R . .
C53 C 0.8219(6) 0.5164(9) 0.7725(6) 0.191(7) Uani 1 1 d . . .
H53A H 0.8333 0.5595 0.7791 0.229 Uiso 1 1 calc R . .
H53B H 0.8084 0.5042 0.8027 0.229 Uiso 1 1 calc R . .
C54 C 0.7919(4) 0.5198(6) 0.7251(5) 0.149(4) Uani 1 1 d . . .
H54A H 0.8045 0.5363 0.6954 0.178 Uiso 1 1 calc R . .
H54B H 0.7707 0.5496 0.7319 0.178 Uiso 1 1 calc R . .
C55 C 0.5212(2) 0.3143(5) 0.6780(4) 0.093(3) Uani 1 1 d . . .
H55 H 0.5410 0.3036 0.7069 0.112 Uiso 1 1 calc R . .
C56 C 0.4807(3) 0.2960(6) 0.6923(5) 0.129(4) Uani 1 1 d . . .
H56A H 0.4614 0.3046 0.6628 0.155 Uiso 1 1 calc R . .
H56B H 0.4801 0.2495 0.6995 0.155 Uiso 1 1 calc R . .
C57 C 0.4689(4) 0.3326(9) 0.7390(6) 0.157(5) Uani 1 1 d . . .
H57A H 0.4869 0.3222 0.7694 0.188 Uiso 1 1 calc R . .
H57B H 0.4423 0.3204 0.7462 0.188 Uiso 1 1 calc R . .
C58 C 0.4707(4) 0.4056(8) 0.7273(5) 0.155(5) Uani 1 1 d . . .
H58A H 0.4509 0.4163 0.6989 0.186 Uiso 1 1 calc R . .
H58B H 0.4646 0.4302 0.7579 0.186 Uiso 1 1 calc R . .
C59 C 0.5115(3) 0.4250(5) 0.7125(4) 0.123(3) Uani 1 1 d . . .
H59A H 0.5117 0.4713 0.7044 0.147 Uiso 1 1 calc R . .
H59B H 0.5310 0.4172 0.7419 0.147 Uiso 1 1 calc R . .
C60 C 0.5225(3) 0.3869(5) 0.6664(4) 0.107(3) Uani 1 1 d . . .
H60 H 0.5044 0.3974 0.6356 0.128 Uiso 1 1 calc R . .
C61 C 0.7059(3) -0.0094(4) 0.6811(3) 0.087(2) Uani 1 1 d . . .
H61 H 0.7004 0.0090 0.7148 0.105 Uiso 1 1 calc R . .
C62 C 0.7323(3) -0.0688(5) 0.6890(4) 0.106(3) Uani 1 1 d . . .
H62A H 0.7557 -0.0573 0.7118 0.127 Uiso 1 1 calc R . .
H62B H 0.7410 -0.0819 0.6556 0.127 Uiso 1 1 calc R . .
C63 C 0.7114(4) -0.1273(5) 0.7130(4) 0.121(4) Uani 1 1 d . . .
H63A H 0.7279 -0.1659 0.7117 0.146 Uiso 1 1 calc R . .
H63B H 0.7082 -0.1181 0.7494 0.146 Uiso 1 1 calc R . .
C64 C 0.6726(4) -0.1407(5) 0.6856(5) 0.124(3) Uani 1 1 d . . .
H64A H 0.6592 -0.1733 0.7049 0.149 Uiso 1 1 calc R . .
H64B H 0.6763 -0.1588 0.6515 0.149 Uiso 1 1 calc R . .
C65 C 0.6468(3) -0.0810(5) 0.6787(4) 0.111(3) Uani 1 1 d . . .
H65A H 0.6408 -0.0647 0.7125 0.134 Uiso 1 1 calc R . .
H65B H 0.6220 -0.0920 0.6587 0.134 Uiso 1 1 calc R . .
C66 C 0.6683(3) -0.0289(4) 0.6503(4) 0.093(3) Uani 1 1 d . . .
H66 H 0.6747 -0.0468 0.6168 0.112 Uiso 1 1 calc R . .
C67 C 0.5617(3) 0.0836(5) 0.3365(4) 0.102(3) Uani 1 1 d . . .
H67 H 0.5774 0.0448 0.3471 0.123 Uiso 1 1 calc R . .
C68 C 0.5439(4) 0.0748(6) 0.2820(4) 0.125(3) Uani 1 1 d . . .
H68A H 0.5647 0.0662 0.2594 0.150 Uiso 1 1 calc R . .
H68B H 0.5305 0.1147 0.2702 0.150 Uiso 1 1 calc R . .
C69 C 0.5148(5) 0.0192(6) 0.2785(6) 0.151(4) Uani 1 1 d . . .
H69A H 0.5034 0.0151 0.2427 0.181 Uiso 1 1 calc R . .
H69B H 0.5288 -0.0210 0.2879 0.181 Uiso 1 1 calc R . .
C70 C 0.4827(4) 0.0279(7) 0.3128(6) 0.149(4) Uani 1 1 d . . .
H70A H 0.4654 -0.0099 0.3099 0.178 Uiso 1 1 calc R . .
H70B H 0.4672 0.0661 0.3017 0.178 Uiso 1 1 calc R . .
C71 C 0.4990(3) 0.0363(6) 0.3683(5) 0.127(4) Uani 1 1 d . . .
H71A H 0.5117 -0.0040 0.3808 0.153 Uiso 1 1 calc R . .
H71B H 0.4775 0.0454 0.3897 0.153 Uiso 1 1 calc R . .
C72 C 0.5296(3) 0.0930(5) 0.3739(4) 0.105(3) Uani 1 1 d . . .
H72 H 0.5159 0.1345 0.3660 0.126 Uiso 1 1 calc R . .
C73 C 0.9442(2) 0.3764(4) 1.0227(4) 0.075(2) Uani 1 1 d . . .
C74 C 0.9503(2) 0.4272(4) 0.9898(4) 0.079(2) Uani 1 1 d . . .
H74 H 0.9651 0.4627 1.0030 0.094 Uiso 1 1 calc R . .
C75 C 0.9356(2) 0.4284(4) 0.9380(4) 0.078(2) Uani 1 1 d . . .
C76 C 0.9128(2) 0.3755(5) 0.9182(3) 0.084(2) Uani 1 1 d . . .
H76 H 0.9025 0.3749 0.8834 0.101 Uiso 1 1 calc R . .
C77 C 0.9056(2) 0.3236(4) 0.9514(4) 0.084(2) Uani 1 1 d . . .
C78 C 0.9212(3) 0.3236(4) 1.0021(4) 0.088(2) Uani 1 1 d . . .
H78 H 0.9165 0.2882 1.0234 0.106 Uiso 1 1 calc R . .
C79 C 0.9622(2) 0.3743(5) 1.0754(4) 0.080(2) Uani 1 1 d . . .
H79 H 0.9748 0.4118 1.0888 0.096 Uiso 1 1 calc R . .
C80 C 0.9456(3) 0.4809(5) 0.9033(3) 0.085(2) Uani 1 1 d . . .
H80 H 0.9315 0.4853 0.8708 0.102 Uiso 1 1 calc R . .
C81 C 0.8819(3) 0.2655(4) 0.9323(5) 0.092(3) Uani 1 1 d . . .
H81 H 0.8759 0.2339 0.9564 0.111 Uiso 1 1 calc R . .
C82 C 0.7223(2) 0.3556(5) 0.9931(3) 0.082(2) Uani 1 1 d . . .
C83 C 0.7455(2) 0.3212(4) 0.9596(4) 0.086(2) Uani 1 1 d . . .
H83 H 0.7551 0.2800 0.9694 0.103 Uiso 1 1 calc R . .
C84 C 0.7542(2) 0.3475(4) 0.9128(3) 0.073(2) Uani 1 1 d . . .
C85 C 0.7388(2) 0.4079(4) 0.8972(4) 0.084(2) Uani 1 1 d . . .
H85 H 0.7431 0.4247 0.8645 0.101 Uiso 1 1 calc R . .
C86 C 0.7167(2) 0.4433(4) 0.9309(3) 0.079(2) Uani 1 1 d . . .
C87 C 0.7083(2) 0.4159(5) 0.9765(4) 0.086(2) Uani 1 1 d . . .
H87 H 0.6923 0.4390 0.9977 0.103 Uiso 1 1 calc R . .
C88 C 0.7120(3) 0.3271(4) 1.0421(4) 0.088(2) Uani 1 1 d . . .
H88 H 0.7252 0.2893 1.0538 0.106 Uiso 1 1 calc R . .
C89 C 0.7753(2) 0.3081(5) 0.8760(3) 0.084(2) Uani 1 1 d . . .
H89 H 0.7817 0.3273 0.8451 0.101 Uiso 1 1 calc R . .
C90 C 0.6994(3) 0.5071(5) 0.9148(4) 0.092(3) Uani 1 1 d . . .
H90 H 0.6845 0.5286 0.9382 0.110 Uiso 1 1 calc R . .
C91 C 0.8323(2) 0.6762(4) 1.0322(3) 0.0684(19) Uani 1 1 d . . .
C92 C 0.8023(2) 0.6646(4) 0.9936(3) 0.075(2) Uani 1 1 d . . .
H92 H 0.7760 0.6710 1.0004 0.090 Uiso 1 1 calc R . .
C93 C 0.8110(2) 0.6432(4) 0.9442(3) 0.072(2) Uani 1 1 d . . .
C94 C 0.8500(3) 0.6375(4) 0.9338(3) 0.077(2) Uani 1 1 d . . .
H94 H 0.8561 0.6251 0.9007 0.092 Uiso 1 1 calc R . .
C95 C 0.8802(2) 0.6501(4) 0.9725(3) 0.072(2) Uani 1 1 d . . .
C96 C 0.8709(2) 0.6709(4) 1.0207(3) 0.076(2) Uani 1 1 d . . .
H96 H 0.8912 0.6816 1.0461 0.091 Uiso 1 1 calc R . .
C97 C 0.8222(3) 0.7027(4) 1.0824(3) 0.074(2) Uani 1 1 d . . .
H97 H 0.7957 0.7040 1.0890 0.089 Uiso 1 1 calc R . .
C98 C 0.7808(3) 0.6374(4) 0.9011(3) 0.078(2) Uani 1 1 d . . .
H98 H 0.7883 0.6213 0.8696 0.093 Uiso 1 1 calc R . .
C99 C 0.9223(2) 0.6470(4) 0.9612(4) 0.085(2) Uani 1 1 d . . .
H99 H 0.9422 0.6496 0.9886 0.102 Uiso 1 1 calc R . .
C100 C 0.8421(3) 0.5290(4) 1.1813(3) 0.080(2) Uani 1 1 d . . .
C101 C 0.8695(3) 0.4809(5) 1.1812(3) 0.089(3) Uani 1 1 d . . .
H101 H 0.8960 0.4911 1.1896 0.106 Uiso 1 1 calc R . .
C102 C 0.8590(3) 0.4167(4) 1.1688(3) 0.082(2) Uani 1 1 d . . .
C103 C 0.8200(3) 0.4020(4) 1.1585(3) 0.088(3) Uani 1 1 d . . .
H103 H 0.8130 0.3590 1.1507 0.105 Uiso 1 1 calc R . .
C104 C 0.7891(3) 0.4496(4) 1.1591(3) 0.085(2) Uani 1 1 d . . .
C105 C 0.8015(3) 0.5137(4) 1.1711(3) 0.083(2) Uani 1 1 d . . .
H105 H 0.7827 0.5466 1.1723 0.099 Uiso 1 1 calc R . .
C106 C 0.8540(3) 0.5960(5) 1.1959(3) 0.087(2) Uani 1 1 d . . .
H106 H 0.8809 0.6049 1.2027 0.104 Uiso 1 1 calc R . .
C107 C 0.8891(3) 0.3654(4) 1.1721(4) 0.090(2) Uani 1 1 d . . .
H107 H 0.8820 0.3243 1.1590 0.108 Uiso 1 1 calc R . .
C108 C 0.7470(3) 0.4329(5) 1.1548(3) 0.090(2) Uani 1 1 d . . .
H108 H 0.7284 0.4656 1.1465 0.108 Uiso 1 1 calc R . .
C109 C 0.9508(3) 0.3190(5) 1.1955(3) 0.099(3) Uani 1 1 d . . .
H109 H 0.9365 0.2780 1.1880 0.118 Uiso 1 1 calc R . .
C110 C 0.9720(4) 0.3177(7) 1.2512(4) 0.152(5) Uani 1 1 d . . .
H11A H 0.9850 0.3594 1.2587 0.182 Uiso 1 1 calc R . .
H11B H 0.9526 0.3113 1.2763 0.182 Uiso 1 1 calc R . .
C111 C 1.0024(5) 0.2639(8) 1.2572(6) 0.176(6) Uani 1 1 d . . .
H11C H 0.9895 0.2217 1.2523 0.211 Uiso 1 1 calc R . .
H11D H 1.0162 0.2651 1.2920 0.211 Uiso 1 1 calc R . .
C112 C 1.0322(5) 0.2737(9) 1.2160(7) 0.185(6) Uani 1 1 d . . .
H11E H 1.0465 0.3143 1.2233 0.222 Uiso 1 1 calc R . .
H11F H 1.0513 0.2383 1.2187 0.222 Uiso 1 1 calc R . .
C113 C 1.0126(3) 0.2759(6) 1.1620(5) 0.127(4) Uani 1 1 d . . .
H11G H 0.9998 0.2343 1.1537 0.152 Uiso 1 1 calc R . .
H11H H 1.0324 0.2830 1.1376 0.152 Uiso 1 1 calc R . .
C114 C 0.9822(2) 0.3296(5) 1.1562(4) 0.092(2) Uani 1 1 d . . .
H114 H 0.9949 0.3723 1.1616 0.110 Uiso 1 1 calc R . .
C115 C 0.9828(2) 0.5739(4) 0.8811(3) 0.078(2) Uani 1 1 d . . .
H115 H 0.9666 0.5695 0.8476 0.093 Uiso 1 1 calc R . .
C116 C 1.0258(2) 0.5707(5) 0.8736(5) 0.119(4) Uani 1 1 d . . .
H11I H 1.0319 0.5297 0.8572 0.143 Uiso 1 1 calc R . .
H11J H 1.0414 0.5734 0.9071 0.143 Uiso 1 1 calc R . .
C117 C 1.0361(3) 0.6291(8) 0.8381(6) 0.152(5) Uani 1 1 d . . .
H11K H 1.0640 0.6276 0.8326 0.183 Uiso 1 1 calc R . .
H11L H 1.0209 0.6254 0.8044 0.183 Uiso 1 1 calc R . .
C118 C 1.0268(3) 0.6935(6) 0.8631(5) 0.129(4) Uani 1 1 d . . .
H11M H 1.0432 0.6987 0.8958 0.155 Uiso 1 1 calc R . .
H11N H 1.0324 0.7292 0.8402 0.155 Uiso 1 1 calc R . .
C119 C 0.9838(3) 0.6948(5) 0.8732(4) 0.103(3) Uani 1 1 d . . .
H11O H 0.9675 0.6922 0.8402 0.123 Uiso 1 1 calc R . .
H11P H 0.9779 0.7358 0.8898 0.123 Uiso 1 1 calc R . .
C120 C 0.9739(2) 0.6384(4) 0.9080(3) 0.078(2) Uani 1 1 d . . .
H120 H 0.9896 0.6415 0.9419 0.093 Uiso 1 1 calc R . .
C121 C 0.7186(3) 0.6476(4) 0.8570(3) 0.086(2) Uani 1 1 d . . .
H121 H 0.7335 0.6329 0.8283 0.103 Uiso 1 1 calc R . .
C122 C 0.7011(3) 0.7153(4) 0.8436(3) 0.099(3) Uani 1 1 d . . .
H12A H 0.6884 0.7322 0.8732 0.119 Uiso 1 1 calc R . .
H12B H 0.7221 0.7452 0.8364 0.119 Uiso 1 1 calc R . .
C123 C 0.6709(5) 0.7109(7) 0.7962(4) 0.148(5) Uani 1 1 d . . .
H12C H 0.6597 0.7539 0.7886 0.177 Uiso 1 1 calc R . .
H12D H 0.6841 0.6969 0.7662 0.177 Uiso 1 1 calc R . .
C124 C 0.6383(4) 0.6641(8) 0.8047(6) 0.153(5) Uani 1 1 d . . .
H12E H 0.6201 0.6615 0.7734 0.183 Uiso 1 1 calc R . .
H12F H 0.6236 0.6796 0.8330 0.183 Uiso 1 1 calc R . .
C125 C 0.6552(3) 0.5972(5) 0.8180(5) 0.128(4) Uani 1 1 d . . .
H12G H 0.6340 0.5680 0.8257 0.154 Uiso 1 1 calc R . .
H12H H 0.6671 0.5798 0.7880 0.154 Uiso 1 1 calc R . .
C126 C 0.6857(3) 0.5995(5) 0.8639(4) 0.092(2) Uani 1 1 d . . .
H126 H 0.6726 0.6122 0.8948 0.110 Uiso 1 1 calc R . .
C127 C 0.6794(2) 0.3195(4) 1.1173(3) 0.087(2) Uani 1 1 d . . .
H127 H 0.6946 0.2788 1.1215 0.104 Uiso 1 1 calc R . .
C128 C 0.6362(3) 0.3048(6) 1.1189(4) 0.108(3) Uani 1 1 d . . .
H12I H 0.6211 0.3447 1.1126 0.130 Uiso 1 1 calc R . .
H12J H 0.6279 0.2742 1.0912 0.130 Uiso 1 1 calc R . .
C129 C 0.6272(3) 0.2766(6) 1.1698(4) 0.128(4) Uani 1 1 d . . .
H12K H 0.6416 0.2360 1.1761 0.154 Uiso 1 1 calc R . .
H12L H 0.5991 0.2673 1.1690 0.154 Uiso 1 1 calc R . .
C130 C 0.6390(3) 0.3239(7) 1.2125(4) 0.143(5) Uani 1 1 d . . .
H13A H 0.6326 0.3061 1.2457 0.172 Uiso 1 1 calc R . .
H13B H 0.6244 0.3644 1.2064 0.172 Uiso 1 1 calc R . .
C131 C 0.6846(3) 0.3377(6) 1.2144(4) 0.118(4) Uani 1 1 d . . .
H13C H 0.6926 0.3681 1.2423 0.142 Uiso 1 1 calc R . .
H13D H 0.6994 0.2974 1.2208 0.142 Uiso 1 1 calc R . .
C132 C 0.6933(2) 0.3668(4) 1.1615(3) 0.089(3) Uani 1 1 d . . .
H132 H 0.6797 0.4088 1.1562 0.106 Uiso 1 1 calc R . .
C133 C 0.8471(2) 0.1963(4) 0.8739(3) 0.080(2) Uani 1 1 d . . .
H133 H 0.8438 0.1734 0.9067 0.097 Uiso 1 1 calc R . .
C134 C 0.8688(3) 0.1533(4) 0.8391(4) 0.101(3) Uani 1 1 d . . .
H13E H 0.8943 0.1414 0.8567 0.122 Uiso 1 1 calc R . .
H13F H 0.8734 0.1770 0.8075 0.122 Uiso 1 1 calc R . .
C135 C 0.8445(3) 0.0906(5) 0.8244(4) 0.109(3) Uani 1 1 d . . .
H13G H 0.8590 0.0627 0.8023 0.131 Uiso 1 1 calc R . .
H13H H 0.8399 0.0664 0.8558 0.131 Uiso 1 1 calc R . .
C136 C 0.8067(3) 0.1101(5) 0.7968(4) 0.102(3) Uani 1 1 d . . .
H13I H 0.7912 0.0714 0.7870 0.122 Uiso 1 1 calc R . .
H13J H 0.8116 0.1331 0.7650 0.122 Uiso 1 1 calc R . .
C137 C 0.7834(2) 0.1542(4) 0.8310(3) 0.089(2) Uani 1 1 d . . .
H13K H 0.7584 0.1662 0.8119 0.107 Uiso 1 1 calc R . .
H13L H 0.7775 0.1303 0.8619 0.107 Uiso 1 1 calc R . .
C138 C 0.8060(3) 0.2147(4) 0.8470(3) 0.083(2) Uani 1 1 d . . .
H138 H 0.8090 0.2422 0.8165 0.100 Uiso 1 1 calc R . .
C139 C 0.8331(2) 0.7507(4) 1.1637(3) 0.074(2) Uani 1 1 d . . .
H139 H 0.8041 0.7522 1.1592 0.089 Uiso 1 1 calc R . .
C140 C 0.8484(3) 0.8188(4) 1.1733(3) 0.087(2) Uani 1 1 d . . .
H14A H 0.8394 0.8462 1.1438 0.105 Uiso 1 1 calc R . .
H14B H 0.8772 0.8182 1.1762 0.105 Uiso 1 1 calc R . .
C141 C 0.8343(3) 0.8474(5) 1.2227(4) 0.109(3) Uani 1 1 d . . .
H14C H 0.8464 0.8899 1.2291 0.131 Uiso 1 1 calc R . .
H14D H 0.8058 0.8534 1.2179 0.131 Uiso 1 1 calc R . .
C142 C 0.8443(3) 0.8049(5) 1.2688(4) 0.106(3) Uani 1 1 d . . .
H14E H 0.8318 0.8220 1.2984 0.127 Uiso 1 1 calc R . .
H14F H 0.8728 0.8053 1.2777 0.127 Uiso 1 1 calc R . .
C143 C 0.8307(3) 0.7351(4) 1.2584(3) 0.088(2) Uani 1 1 d . . .
H14G H 0.8394 0.7083 1.2883 0.105 Uiso 1 1 calc R . .
H14H H 0.8020 0.7341 1.2542 0.105 Uiso 1 1 calc R . .
C144 C 0.8459(2) 0.7071(4) 1.2115(3) 0.078(2) Uani 1 1 d . . .
H144 H 0.8749 0.7051 1.2164 0.093 Uiso 1 1 calc R . .

loop_
_atom_site_aniso_label
_atom_site_aniso_U_11
_atom_site_aniso_U_22
_atom_site_aniso_U_33
_atom_site_aniso_U_23
_atom_site_aniso_U_13
_atom_site_aniso_U_12
N1 0.073(4) 0.086(5) 0.085(5) -0.016(4) 0.017(4) -0.003(4)
N2 0.078(4) 0.071(5) 0.092(4) -0.017(4) 0.019(3) -0.010(4)
N3 0.122(7) 0.077(5) 0.105(6) 0.006(4) 0.001(5) -0.003(4)
N4 0.068(5) 0.090(5) 0.131(6) -0.014(5) 0.014(4) 0.004(4)
N5 0.098(5) 0.083(6) 0.098(5) 0.018(5) 0.032(4) 0.023(4)
N6 0.104(5) 0.080(5) 0.103(6) -0.005(4) 0.025(5) 0.023(4)
N7 0.114(6) 0.076(5) 0.121(7) 0.001(5) 0.015(5) 0.013(4)
N8 0.111(7) 0.076(5) 0.121(6) -0.004(4) 0.007(5) 0.007(5)
N9 0.098(5) 0.108(5) 0.089(5) 0.018(4) 0.030(5) 0.002(5)
N10 0.118(7) 0.100(6) 0.114(6) 0.026(5) 0.019(5) 0.008(6)
N11 0.130(7) 0.090(5) 0.100(6) 0.018(5) 0.003(6) -0.008(5)
N12 0.105(6) 0.095(6) 0.101(5) 0.016(4) 0.022(4) -0.011(6)
N13 0.110(6) 0.089(6) 0.103(6) 0.011(5) 0.008(5) -0.014(5)
N14 0.150(8) 0.074(5) 0.095(6) 0.021(4) 0.007(6) -0.022(5)
N15 0.084(5) 0.094(5) 0.088(5) -0.010(4) 0.038(4) 0.008(4)
N16 0.075(5) 0.081(5) 0.122(6) -0.010(4) 0.045(4) -0.015(4)
N17 0.087(6) 0.074(5) 0.125(6) 0.000(4) 0.026(5) 0.011(5)
N18 0.076(4) 0.073(5) 0.105(6) -0.001(5) 0.010(4) -0.002(4)
N19 0.079(4) 0.077(5) 0.105(6) -0.019(4) 0.027(4) -0.013(4)
N20 0.082(4) 0.063(5) 0.096(5) -0.005(4) 0.035(4) -0.005(4)
N21 0.063(4) 0.090(5) 0.106(5) 0.006(4) 0.009(4) 0.003(4)
N22 0.066(5) 0.092(5) 0.084(5) -0.003(4) 0.012(3) 0.003(3)
N23 0.098(5) 0.069(5) 0.103(6) -0.011(5) -0.001(4) 0.005(4)
N24 0.078(5) 0.069(4) 0.073(4) -0.003(3) 0.002(4) 0.001(4)
C1 0.082(7) 0.078(6) 0.130(9) 0.024(6) 0.003(8) -0.008(5)
C2 0.112(9) 0.080(6) 0.098(8) 0.032(5) -0.006(6) -0.014(5)
C3 0.132(9) 0.076(6) 0.083(7) 0.019(5) -0.011(7) -0.014(6)
C4 0.129(8) 0.077(6) 0.096(8) 0.028(5) -0.006(7) -0.008(5)
C5 0.132(10) 0.078(6) 0.090(8) 0.022(5) -0.015(7) -0.008(6)
C6 0.095(8) 0.084(6) 0.121(8) 0.001(5) 0.007(8) -0.016(6)
C7 0.165(13) 0.080(7) 0.106(9) 0.004(6) -0.010(8) 0.034(7)
C8 0.134(9) 0.075(6) 0.104(8) 0.015(6) -0.001(7) -0.022(6)
C9 0.145(10) 0.081(7) 0.107(9) 0.016(5) 0.017(8) -0.029(7)
C10 0.085(6) 0.112(8) 0.073(6) 0.009(6) 0.016(5) 0.019(6)
C11 0.100(7) 0.097(7) 0.092(6) 0.001(6) 0.021(5) 0.012(6)
C12 0.103(7) 0.108(8) 0.091(7) 0.021(7) 0.031(6) -0.001(6)
C13 0.086(6) 0.109(9) 0.116(9) 0.025(7) 0.032(6) 0.005(6)
C14 0.107(7) 0.092(8) 0.099(7) 0.024(6) 0.027(6) 0.015(6)
C15 0.104(7) 0.089(6) 0.105(7) 0.006(6) 0.034(6) 0.021(5)
C16 0.087(6) 0.095(8) 0.095(6) 0.034(6) 0.037(5) 0.026(5)
C17 0.098(7) 0.095(8) 0.127(9) 0.011(7) 0.034(6) -0.008(6)
C18 0.086(6) 0.122(8) 0.107(7) 0.013(6) 0.041(6) 0.020(6)
C19 0.079(6) 0.077(6) 0.127(9) -0.011(6) 0.008(6) 0.019(5)
C20 0.075(5) 0.075(6) 0.098(7) -0.012(5) 0.002(5) 0.006(5)
C21 0.081(6) 0.088(7) 0.127(8) 0.004(7) 0.004(5) 0.016(6)
C22 0.089(6) 0.077(6) 0.121(9) -0.017(6) 0.020(6) 0.018(5)
C23 0.115(7) 0.105(8) 0.084(7) -0.014(6) 0.008(6) 0.017(7)
C24 0.077(6) 0.084(6) 0.116(8) 0.003(7) -0.001(6) 0.024(5)
C25 0.079(6) 0.088(6) 0.126(8) -0.008(6) 0.005(6) 0.000(6)
C26 0.122(8) 0.082(7) 0.111(8) -0.008(6) 0.023(6) 0.034(6)
C27 0.076(6) 0.088(7) 0.123(8) 0.001(7) -0.009(6) 0.013(5)
C28 0.104(7) 0.094(8) 0.097(6) 0.000(5) 0.007(5) 0.006(7)
C29 0.133(10) 0.079(7) 0.103(7) 0.001(5) 0.009(6) 0.002(7)
C30 0.084(7) 0.104(8) 0.108(7) 0.008(5) 0.011(5) 0.011(7)
C31 0.088(8) 0.102(8) 0.099(6) 0.007(6) 0.021(5) -0.014(7)
C32 0.110(9) 0.097(8) 0.095(6) 0.014(5) 0.030(5) -0.004(6)
C33 0.089(7) 0.083(7) 0.106(7) 0.010(5) 0.023(5) -0.002(6)
C34 0.101(8) 0.078(7) 0.126(8) -0.016(5) 0.014(6) 0.006(6)
C35 0.110(9) 0.103(8) 0.105(7) 0.022(6) 0.023(6) -0.011(7)
C36 0.097(7) 0.082(7) 0.121(7) 0.003(5) 0.019(5) -0.003(6)
C37 0.092(7) 0.098(6) 0.096(7) 0.003(6) 0.049(5) -0.005(5)
C38 0.107(8) 0.146(9) 0.107(7) 0.025(6) 0.050(6) 0.034(7)
C39 0.116(8) 0.191(12) 0.127(9) 0.043(9) 0.050(7) 0.038(8)
C40 0.157(12) 0.209(14) 0.127(9) 0.031(10) 0.088(8) 0.045(10)
C41 0.158(11) 0.193(12) 0.083(7) 0.038(7) 0.044(7) 0.050(9)
C42 0.110(8) 0.114(7) 0.080(6) 0.037(6) 0.020(5) 0.012(6)
C43 0.102(6) 0.089(7) 0.094(7) 0.030(6) 0.013(5) -0.008(6)
C44 0.133(8) 0.093(7) 0.109(8) 0.001(6) 0.007(6) -0.017(6)
C45 0.185(11) 0.088(7) 0.100(7) 0.017(7) 0.022(7) 0.006(7)
C46 0.145(9) 0.124(9) 0.095(7) 0.017(7) 0.024(6) 0.011(7)
C47 0.155(9) 0.094(7) 0.088(7) 0.020(5) 0.022(6) 0.007(7)
C48 0.106(7) 0.080(6) 0.096(7) 0.005(6) 0.010(5) -0.004(6)
C49 0.123(8) 0.112(8) 0.087(7) 0.013(6) 0.001(6) -0.028(7)
C50 0.119(8) 0.121(9) 0.095(7) 0.024(6) 0.011(6) -0.014(8)
C51 0.125(9) 0.149(11) 0.138(9) 0.031(8) -0.021(8) -0.035(8)
C52 0.148(12) 0.173(15) 0.183(14) 0.008(11) -0.024(10) -0.036(12)
C53 0.247(19) 0.175(15) 0.138(11) -0.005(11) -0.047(13) -0.108(15)
C54 0.183(12) 0.096(8) 0.166(12) -0.011(7) 0.014(10) -0.046(8)
C55 0.079(6) 0.096(7) 0.105(6) -0.019(6) 0.009(5) -0.003(5)
C56 0.085(7) 0.129(9) 0.179(10) -0.033(8) 0.041(7) -0.003(6)
C57 0.105(8) 0.191(15) 0.183(12) -0.043(11) 0.062(8) -0.031(9)
C58 0.124(10) 0.189(15) 0.154(11) -0.060(10) 0.025(8) 0.049(10)
C59 0.127(9) 0.099(7) 0.143(9) -0.028(7) 0.020(7) 0.003(6)
C60 0.090(7) 0.102(8) 0.128(8) -0.022(6) 0.011(6) 0.010(6)
C61 0.103(7) 0.082(6) 0.079(5) 0.009(5) 0.026(6) 0.024(6)
C62 0.116(7) 0.099(7) 0.103(7) 0.023(6) 0.009(5) 0.026(6)
C63 0.173(11) 0.083(7) 0.110(7) 0.012(6) 0.025(8) 0.024(7)
C64 0.167(11) 0.087(8) 0.118(8) 0.011(6) 0.008(8) -0.015(8)
C65 0.140(8) 0.073(6) 0.123(8) 0.006(6) 0.021(6) -0.001(6)
C66 0.113(7) 0.086(6) 0.083(6) 0.002(5) 0.023(6) 0.024(6)
C67 0.106(7) 0.070(6) 0.131(9) 0.006(6) 0.012(7) 0.007(6)
C68 0.153(9) 0.105(8) 0.113(9) -0.017(6) -0.004(7) -0.007(7)
C69 0.192(13) 0.115(10) 0.142(10) -0.018(8) -0.002(10) -0.003(10)
C70 0.172(12) 0.131(10) 0.138(11) -0.023(8) -0.014(10) -0.034(9)
C71 0.115(8) 0.112(8) 0.153(11) 0.013(7) 0.009(7) -0.022(7)
C72 0.117(8) 0.092(7) 0.102(8) -0.005(6) -0.012(6) 0.005(6)
C73 0.063(5) 0.069(6) 0.092(7) -0.007(6) 0.003(5) -0.005(5)
C74 0.059(5) 0.074(6) 0.103(7) -0.006(6) 0.006(5) 0.007(4)
C75 0.072(5) 0.082(6) 0.080(7) -0.004(5) 0.002(5) 0.004(5)
C76 0.065(5) 0.104(7) 0.083(6) -0.017(6) 0.001(4) 0.002(5)
C77 0.082(6) 0.084(7) 0.089(7) 0.001(6) 0.013(5) -0.007(5)
C78 0.091(6) 0.076(6) 0.099(7) 0.011(5) 0.017(5) 0.001(5)
C79 0.061(5) 0.078(6) 0.098(7) -0.005(6) 0.000(5) -0.006(4)
C80 0.071(6) 0.100(7) 0.083(6) 0.009(5) 0.005(5) 0.006(5)
C81 0.096(6) 0.073(6) 0.109(8) -0.028(6) 0.016(6) -0.016(5)
C82 0.084(6) 0.078(6) 0.085(6) -0.007(5) 0.023(5) -0.008(5)
C83 0.088(6) 0.064(5) 0.108(7) -0.008(5) 0.027(5) -0.014(5)
C84 0.075(5) 0.073(6) 0.075(5) -0.002(5) 0.020(4) -0.006(5)
C85 0.088(6) 0.067(6) 0.098(6) -0.007(5) 0.021(5) -0.007(5)
C86 0.087(6) 0.068(6) 0.084(6) -0.007(5) 0.022(5) 0.003(5)
C87 0.087(6) 0.081(7) 0.091(7) -0.012(5) 0.020(5) 0.001(5)
C88 0.092(6) 0.073(5) 0.104(7) 0.000(5) 0.028(6) -0.007(5)
C89 0.075(5) 0.092(7) 0.090(6) 0.000(5) 0.032(5) -0.016(5)
C90 0.086(6) 0.090(7) 0.100(7) -0.006(6) 0.015(5) 0.008(5)
C91 0.060(5) 0.065(5) 0.080(6) -0.012(4) 0.005(5) -0.006(4)
C92 0.072(5) 0.069(5) 0.087(6) -0.010(4) 0.018(5) 0.011(4)
C93 0.063(6) 0.070(5) 0.081(6) -0.005(4) 0.004(5) 0.002(4)
C94 0.082(6) 0.073(5) 0.077(5) -0.001(4) 0.019(5) 0.010(4)
C95 0.060(5) 0.074(5) 0.084(6) -0.001(4) 0.016(5) 0.009(4)
C96 0.071(6) 0.080(5) 0.077(6) -0.017(4) 0.006(4) 0.001(4)
C97 0.074(5) 0.076(5) 0.071(5) -0.011(4) 0.006(5) 0.005(4)
C98 0.081(6) 0.073(5) 0.082(6) -0.006(4) 0.025(5) 0.011(5)
C99 0.080(6) 0.093(6) 0.083(6) 0.006(5) 0.009(5) 0.011(5)
C100 0.078(6) 0.068(6) 0.100(6) -0.004(4) 0.039(5) -0.003(5)
C101 0.084(6) 0.071(7) 0.118(7) -0.014(5) 0.047(5) 0.000(6)
C102 0.066(6) 0.074(7) 0.111(7) -0.001(5) 0.035(5) 0.002(5)
C103 0.105(8) 0.061(5) 0.105(6) -0.003(4) 0.052(5) 0.011(5)
C104 0.088(7) 0.072(6) 0.100(6) -0.002(5) 0.028(5) 0.001(5)
C105 0.087(7) 0.066(6) 0.102(6) -0.001(4) 0.048(5) 0.007(5)
C106 0.074(5) 0.079(7) 0.112(7) -0.011(5) 0.031(5) 0.001(6)
C107 0.080(7) 0.078(6) 0.117(7) 0.000(5) 0.042(6) 0.002(6)
C108 0.065(6) 0.097(8) 0.113(7) -0.003(5) 0.029(5) 0.006(5)
C109 0.102(6) 0.099(7) 0.097(7) 0.014(5) 0.018(5) 0.016(6)
C110 0.184(12) 0.165(11) 0.110(9) 0.018(8) 0.026(8) 0.062(10)
C111 0.155(12) 0.198(15) 0.173(13) 0.030(11) 0.004(10) 0.067(11)
C112 0.137(11) 0.203(15) 0.211(16) -0.021(12) 0.002(13) 0.074(11)
C113 0.093(7) 0.150(10) 0.137(9) -0.008(8) 0.001(7) 0.034(7)
C114 0.073(5) 0.103(7) 0.100(7) 0.000(5) 0.009(5) 0.005(5)
C115 0.050(5) 0.100(6) 0.082(5) 0.004(5) 0.005(4) -0.004(4)
C116 0.068(6) 0.131(8) 0.166(9) 0.028(7) 0.052(6) 0.023(5)
C117 0.072(6) 0.189(14) 0.207(12) 0.047(11) 0.066(7) 0.022(8)
C118 0.074(7) 0.134(10) 0.182(11) 0.066(9) 0.030(7) 0.006(6)
C119 0.083(6) 0.100(7) 0.126(7) 0.023(6) 0.016(5) -0.007(5)
C120 0.053(5) 0.089(6) 0.092(5) 0.001(5) 0.008(4) 0.004(4)
C121 0.102(6) 0.071(6) 0.085(6) -0.001(4) 0.012(5) 0.022(5)
C122 0.118(7) 0.093(7) 0.082(6) -0.002(5) -0.008(6) 0.011(5)
C123 0.199(14) 0.136(11) 0.103(8) -0.003(7) -0.010(9) 0.076(11)
C124 0.127(10) 0.157(13) 0.161(11) -0.024(10) -0.050(8) 0.034(10)
C125 0.121(8) 0.099(8) 0.155(10) 0.002(7) -0.036(8) 0.004(7)
C126 0.091(6) 0.092(7) 0.089(6) -0.011(5) -0.008(5) 0.006(6)
C127 0.089(6) 0.088(6) 0.087(6) -0.013(5) 0.028(5) -0.005(5)
C128 0.076(6) 0.145(9) 0.107(7) -0.033(6) 0.024(5) -0.024(6)
C129 0.092(7) 0.178(11) 0.120(8) -0.013(8) 0.033(6) -0.039(7)
C130 0.123(9) 0.201(12) 0.115(8) -0.039(9) 0.061(7) -0.056(9)
C131 0.083(6) 0.170(10) 0.108(7) -0.025(7) 0.045(5) -0.041(6)
C132 0.063(6) 0.101(6) 0.108(7) -0.031(5) 0.044(5) -0.013(5)
C133 0.070(5) 0.082(6) 0.089(6) -0.011(5) 0.006(4) 0.000(5)
C134 0.087(6) 0.087(6) 0.133(7) -0.035(6) 0.025(5) -0.007(5)
C135 0.117(8) 0.096(7) 0.118(7) -0.026(6) 0.032(7) 0.008(6)
C136 0.116(8) 0.089(6) 0.102(7) -0.022(5) 0.017(6) -0.029(6)
C137 0.087(5) 0.083(6) 0.099(6) -0.020(5) 0.024(5) -0.015(5)
C138 0.096(6) 0.071(5) 0.087(5) -0.002(5) 0.037(5) -0.014(5)
C139 0.071(5) 0.077(6) 0.075(5) -0.011(5) 0.004(4) 0.002(4)
C140 0.110(6) 0.064(5) 0.089(6) -0.006(4) 0.011(5) -0.002(5)
C141 0.131(8) 0.080(6) 0.118(8) -0.021(6) 0.028(6) 0.001(6)
C142 0.141(8) 0.089(7) 0.090(6) -0.023(6) 0.015(6) -0.002(6)
C143 0.111(6) 0.079(6) 0.073(5) -0.016(4) 0.009(5) -0.009(5)
C144 0.072(5) 0.073(6) 0.090(6) -0.025(5) 0.015(4) -0.015(4)

loop_
_atom_type_symbol
_atom_type_description
_atom_type_scat_dispersion_real
_atom_type_scat_dispersion_imag
_atom_type_scat_source
C C 0.0033 0.0016 'International Tables Vol C Tables 4.2.6.8 and 6.1.1.4'
H H 0.0000 0.0000 'International Tables Vol C Tables 4.2.6.8 and 6.1.1.4'
N N 0.0061 0.0033 'International Tables Vol C Tables 4.2.6.8 and 6.1.1.4'

loop_
_geom_angle_atom_site_label_1
_geom_angle_atom_site_label_2
_geom_angle_atom_site_label_3
_geom_angle
_geom_angle_site_symmetry_1
_geom_angle_site_symmetry_3
C97 N1 C139 117.2(6) . .
C106 N2 C144 118.3(7) . .
C7 N3 C60 120.0(10) . .
C25 N4 C55 115.3(8) . .
C16 N5 C61 118.2(7) . .
C26 N6 C66 116.4(8) . .
C27 N7 C72 120.3(8) . .
C34 N8 C67 121.1(8) . .
C18 N9 C37 118.2(8) . .
C35 N10 C42 116.7(9) . .
C8 N11 C43 119.3(9) . .
C36 N12 C48 115.6(8) . .
C17 N13 C50 115.8(9) . .
C9 N14 C49 117.4(9) . .
C88 N15 C127 120.6(7) . .
C108 N16 C132 116.9(7) . .
C107 N17 C109 119.1(8) . .
C79 N18 C114 118.4(7) . .
C81 N19 C133 114.7(7) . .
C89 N20 C138 119.5(7) . .
C80 N21 C115 119.1(7) . .
C99 N22 C120 116.8(7) . .
C90 N23 C126 118.3(8) . .
C98 N24 C121 118.7(7) . .
C2 C1 C7 120.1(11) . .
C6 C1 C2 120.7(10) . .
C6 C1 C7 119.2(11) . .
C3 C2 C1 120.2(9) . .
C2 C3 C4 119.8(9) . .
C2 C3 C8 120.4(10) . .
C4 C3 C8 119.5(11) . .
C3 C4 C5 119.5(10) . .
C4 C5 C9 121.3(11) . .
C6 C5 C4 118.7(10) . .
C6 C5 C9 119.9(10) . .
C1 C6 C5 121.0(10) . .
N3 C7 C1 123.2(11) . .
N11 C8 C3 121.7(11) . .
N14 C9 C5 127.0(10) . .
C11 C10 C16 122.6(9) . .
C15 C10 C11 119.8(9) . .
C15 C10 C16 117.5(10) . .
C10 C11 C12 119.3(9) . .
C11 C12 C17 120.9(10) . .
C13 C12 C11 119.8(10) . .
C13 C12 C17 119.0(10) . .
C12 C13 C14 122.2(9) . .
C13 C14 C18 122.7(10) . .
C15 C14 C13 117.2(9) . .
C15 C14 C18 119.7(11) . .
C10 C15 C14 121.6(10) . .
N5 C16 C10 120.0(8) . .
N13 C17 C12 128.1(9) . .
N9 C18 C14 122.3(10) . .
C20 C19 C24 122.9(9) . .
C19 C20 C21 119.7(8) . .
C19 C20 C25 124.0(9) . .
C21 C20 C25 116.2(10) . .
C20 C21 C22 118.0(9) . .
C21 C22 C26 118.2(10) . .
C23 C22 C21 120.1(9) . .
C23 C22 C26 121.7(9) . .
C22 C23 C24 122.5(9) . .
C19 C24 C27 125.3(9) . .
C23 C24 C19 116.9(9) . .
C23 C24 C27 117.7(9) . .
N4 C25 C20 124.2(9) . .
N6 C26 C22 123.8(9) . .
N7 C27 C24 121.5(9) . .
C33 C28 C29 119.2(9) . .
C28 C29 C34 118.1(10) . .
C30 C29 C28 119.1(9) . .
C30 C29 C34 122.7(10) . .
C31 C30 C29 121.0(9) . .
C30 C31 C32 119.1(9) . .
C30 C31 C35 121.8(10) . .
C32 C31 C35 119.1(10) . .
C33 C32 C31 121.4(9) . .
C28 C33 C32 120.1(9) . .
C28 C33 C36 118.1(9) . .
C32 C33 C36 121.6(9) . .
N8 C34 C29 121.6(10) . .
N10 C35 C31 123.2(10) . .
N12 C36 C33 123.8(9) . .
N9 C37 C38 108.5(8) . .
N9 C37 C42 109.5(7) . .
C38 C37 C42 109.4(7) . .
C37 C38 C39 111.0(9) . .
C40 C39 C38 110.2(10) . .
C39 C40 C41 108.5(9) . .
C42 C41 C40 109.7(10) . .
N10 C42 C37 107.8(7) . .
N10 C42 C41 108.0(9) . .
C37 C42 C41 110.0(8) . .
N11 C43 C44 107.3(8) . .
N11 C43 C48 109.8(7) . .
C44 C43 C48 108.3(8) . .
C45 C44 C43 112.3(8) . .
C46 C45 C44 110.5(8) . .
C45 C46 C47 110.1(9) . .
C48 C47 C46 110.1(8) . .
N12 C48 C43 106.4(8) . .
N12 C48 C47 108.3(8) . .
C47 C48 C43 111.6(8) . .
N14 C49 C50 110.0(9) . .
N14 C49 C54 108.4(9) . .
C54 C49 C50 110.3(10) . .
N13 C50 C49 109.1(9) . .
N13 C50 C51 110.5(9) . .
C51 C50 C49 110.7(10) . .
C50 C51 C52 112.3(11) . .
C53 C52 C51 109.7(12) . .
C52 C53 C54 113.5(14) . .
C53 C54 C49 110.1(11) . .
N4 C55 C56 109.0(8) . .
N4 C55 C60 109.1(8) . .
C56 C55 C60 109.6(8) . .
C57 C56 C55 112.8(9) . .
C56 C57 C58 108.4(11) . .
C59 C58 C57 110.9(9) . .
C60 C59 C58 111.2(9) . .
N3 C60 C55 107.6(7) . .
N3 C60 C59 108.7(9) . .
C59 C60 C55 110.0(9) . .
N5 C61 C62 107.5(7) . .
N5 C61 C66 109.2(7) . .
C66 C61 C62 108.9(8) . .
C61 C62 C63 112.9(8) . .
C64 C63 C62 112.2(9) . .
C63 C64 C65 113.1(9) . .
C64 C65 C66 109.1(8) . .
N6 C66 C61 110.6(8) . .
N6 C66 C65 109.9(8) . .
C61 C66 C65 111.0(8) . .
N8 C67 C68 111.5(9) . .
N8 C67 C72 107.0(8) . .
C68 C67 C72 111.0(9) . .
C67 C68 C69 110.8(10) . .
C70 C69 C68 112.9(11) . .
C69 C70 C71 110.9(11) . .
C70 C71 C72 111.0(9) . .
N7 C72 C67 109.9(8) . .
N7 C72 C71 108.4(9) . .
C67 C72 C71 110.8(8) . .
C74 C73 C78 117.4(8) . .
C74 C73 C79 122.1(8) . .
C78 C73 C79 120.4(9) . .
C73 C74 C75 123.3(8) . .
C74 C75 C76 118.5(8) . .
C74 C75 C80 121.3(9) . .
C76 C75 C80 120.0(9) . .
C75 C76 C77 119.1(8) . .
C76 C77 C81 121.5(9) . .
C78 C77 C76 120.7(8) . .
C78 C77 C81 117.7(9) . .
C77 C78 C73 120.9(8) . .
N18 C79 C73 124.4(8) . .
N21 C80 C75 121.0(8) . .
N19 C81 C77 122.8(9) . .
C83 C82 C88 121.3(9) . .
C87 C82 C83 117.1(8) . .
C87 C82 C88 121.6(8) . .
C84 C83 C82 121.1(8) . .
C83 C84 C85 119.8(7) . .
C83 C84 C89 120.2(8) . .
C85 C84 C89 119.5(8) . .
C84 C85 C86 119.3(8) . .
C85 C86 C90 120.3(8) . .
C87 C86 C85 119.4(8) . .
C87 C86 C90 120.0(8) . .
C86 C87 C82 123.1(8) . .
N15 C88 C82 124.4(8) . .
N20 C89 C84 122.5(8) . .
N23 C90 C86 124.9(8) . .
C92 C91 C97 118.8(7) . .
C96 C91 C92 119.2(7) . .
C96 C91 C97 121.5(8) . .
C91 C92 C93 120.2(7) . .
C92 C93 C98 121.8(7) . .
C94 C93 C92 119.3(8) . .
C94 C93 C98 118.0(8) . .
C93 C94 C95 120.2(7) . .
C94 C95 C99 120.7(8) . .
C96 C95 C94 119.3(7) . .
C96 C95 C99 119.7(8) . .
C91 C96 C95 121.5(7) . .
N1 C97 C91 122.9(7) . .
N24 C98 C93 124.4(7) . .
N22 C99 C95 121.0(8) . .
C101 C100 C105 119.7(8) . .
C101 C100 C106 120.4(8) . .
C105 C100 C106 119.7(8) . .
C100 C101 C102 121.9(8) . .
C101 C102 C107 120.4(9) . .
C103 C102 C101 118.4(8) . .
C103 C102 C107 120.9(9) . .
C102 C103 C104 123.3(8) . .
C103 C104 C108 123.4(8) . .
C105 C104 C103 115.7(8) . .
C105 C104 C108 120.4(8) . .
C104 C105 C100 121.0(7) . .
N2 C106 C100 123.6(8) . .
N17 C107 C102 123.3(9) . .
N16 C108 C104 122.0(8) . .
N17 C109 C110 108.4(8) . .
N17 C109 C114 108.5(7) . .
C110 C109 C114 108.6(8) . .
C111 C110 C109 111.3(11) . .
C110 C111 C112 108.6(12) . .
C113 C112 C111 112.4(12) . .
C112 C113 C114 111.0(10) . .
N18 C114 C109 107.2(7) . .
N18 C114 C113 108.0(8) . .
C113 C114 C109 109.8(8) . .
N21 C115 C116 108.1(7) . .
N21 C115 C120 106.5(6) . .
C116 C115 C120 109.3(7) . .
C115 C116 C117 108.3(8) . .
C118 C117 C116 110.7(9) . .
C119 C118 C117 109.4(9) . .
C118 C119 C120 110.8(8) . .
N22 C120 C115 108.7(6) . .
N22 C120 C119 108.5(7) . .
C119 C120 C115 109.1(6) . .
N24 C121 C122 108.9(7) . .
N24 C121 C126 111.3(7) . .
C126 C121 C122 109.9(7) . .
C123 C122 C121 110.2(8) . .
C124 C123 C122 111.9(10) . .
C123 C124 C125 110.0(10) . .
C126 C125 C124 111.7(9) . .
N23 C126 C121 108.6(7) . .
N23 C126 C125 109.6(8) . .
C125 C126 C121 113.1(8) . .
N15 C127 C128 111.4(8) . .
N15 C127 C132 107.4(7) . .
C128 C127 C132 109.9(6) . .
C129 C128 C127 112.5(9) . .
C128 C129 C130 109.5(10) . .
C129 C130 C131 109.6(8) . .
C132 C131 C130 108.0(8) . .
N16 C132 C127 109.1(6) . .
N16 C132 C131 108.2(8) . .
C127 C132 C131 109.9(7) . .
N19 C133 C134 110.0(6) . .
N19 C133 C138 107.9(7) . .
C134 C133 C138 110.4(7) . .
C133 C134 C135 110.7(7) . .
C136 C135 C134 108.2(8) . .
C135 C136 C137 110.9(8) . .
C138 C137 C136 111.6(6) . .
N20 C138 C133 107.6(7) . .
N20 C138 C137 109.1(6) . .
C137 C138 C133 109.8(7) . .
N1 C139 C140 111.0(6) . .
N1 C139 C144 110.5(6) . .
C140 C139 C144 109.7(6) . .
C139 C140 C141 111.5(7) . .
C142 C141 C140 112.2(8) . .
C141 C142 C143 111.4(8) . .
C144 C143 C142 112.9(7) . .
N2 C144 C139 107.1(6) . .
N2 C144 C143 112.0(7) . .
C143 C144 C139 109.5(7) . .

loop_
_geom_bond_atom_site_label_1
_geom_bond_atom_site_label_2
_geom_bond_distance
_geom_bond_site_symmetry_2
N1 C97 1.236(9) .
N1 C139 1.465(10) .
N2 C106 1.249(10) .
N2 C144 1.462(10) .
N3 C7 1.253(12) .
N3 C60 1.471(12) .
N4 C25 1.261(11) .
N4 C55 1.476(11) .
N5 C16 1.264(11) .
N5 C61 1.452(11) .
N6 C26 1.249(11) .
N6 C66 1.468(11) .
N7 C27 1.273(11) .
N7 C72 1.451(12) .
N8 C34 1.232(11) .
N8 C67 1.462(12) .
N9 C18 1.226(10) .
N9 C37 1.438(11) .
N10 C35 1.238(12) .
N10 C42 1.489(12) .
N11 C8 1.278(12) .
N11 C43 1.424(11) .
N12 C36 1.239(11) .
N12 C48 1.480(11) .
N13 C17 1.224(12) .
N13 C50 1.475(13) .
N14 C9 1.273(12) .
N14 C49 1.450(12) .
N15 C88 1.240(10) .
N15 C127 1.428(10) .
N16 C108 1.252(11) .
N16 C132 1.428(10) .
N17 C107 1.243(11) .
N17 C109 1.452(11) .
N18 C79 1.254(10) .
N18 C114 1.438(11) .
N19 C81 1.258(11) .
N19 C133 1.480(11) .
N20 C89 1.245(10) .
N20 C138 1.450(10) .
N21 C80 1.292(10) .
N21 C115 1.467(10) .
N22 C99 1.261(9) .
N22 C120 1.464(9) .
N23 C90 1.224(10) .
N23 C126 1.478(11) .
N24 C98 1.259(9) .
N24 C121 1.423(10) .
C1 C2 1.376(13) .
C1 C6 1.333(13) .
C1 C7 1.477(15) .
C2 C3 1.360(13) .
C3 C4 1.366(13) .
C3 C8 1.464(14) .
C4 C5 1.416(13) .
C5 C6 1.364(13) .
C5 C9 1.465(15) .
C10 C11 1.376(13) .
C10 C15 1.371(12) .
C10 C16 1.526(13) .
C11 C12 1.410(13) .
C12 C13 1.331(13) .
C12 C17 1.469(15) .
C13 C14 1.401(14) .
C14 C15 1.385(12) .
C14 C18 1.488(13) .
C19 C20 1.357(12) .
C19 C24 1.395(12) .
C20 C21 1.393(12) .
C20 C25 1.478(13) .
C21 C22 1.421(12) .
C22 C23 1.354(12) .
C22 C26 1.487(14) .
C23 C24 1.373(12) .
C24 C27 1.448(12) .
C28 C29 1.445(13) .
C28 C33 1.365(13) .
C29 C30 1.390(13) .
C29 C34 1.476(14) .
C30 C31 1.370(13) .
C31 C32 1.398(13) .
C31 C35 1.468(14) .
C32 C33 1.388(13) .
C33 C36 1.489(13) .
C37 C38 1.485(12) .
C37 C42 1.519(12) .
C38 C39 1.528(14) .
C39 C40 1.472(16) .
C40 C41 1.527(16) .
C41 C42 1.526(14) .
C43 C44 1.530(13) .
C43 C48 1.542(12) .
C44 C45 1.512(13) .
C45 C46 1.498(15) .
C46 C47 1.528(14) .
C47 C48 1.484(12) .
C49 C50 1.522(14) .
C49 C54 1.522(14) .
C50 C51 1.505(14) .
C51 C52 1.529(18) .
C52 C53 1.49(2) .
C53 C54 1.519(19) .
C55 C56 1.502(12) .
C55 C60 1.518(13) .
C56 C57 1.500(16) .
C57 C58 1.526(19) .
C58 C59 1.521(16) .
C59 C60 1.494(13) .
C61 C62 1.511(12) .
C61 C66 1.493(12) .
C62 C63 1.549(14) .
C63 C64 1.458(15) .
C64 C65 1.505(14) .
C65 C66 1.516(13) .
C67 C68 1.484(14) .
C67 C72 1.528(13) .
C68 C69 1.502(16) .
C69 C70 1.471(17) .
C70 C71 1.493(16) .
C71 C72 1.553(14) .
C73 C74 1.368(11) .
C73 C78 1.408(12) .
C73 C79 1.436(12) .
C74 C75 1.378(11) .
C75 C76 1.397(11) .
C75 C80 1.457(12) .
C76 C77 1.399(12) .
C77 C78 1.359(12) .
C77 C81 1.494(12) .
C82 C83 1.407(11) .
C82 C87 1.376(12) .
C82 C88 1.458(12) .
C83 C84 1.375(11) .
C84 C85 1.388(11) .
C84 C89 1.477(11) .
C85 C86 1.399(11) .
C86 C87 1.353(11) .
C86 C90 1.476(13) .
C91 C92 1.375(10) .
C91 C96 1.371(10) .
C91 C97 1.469(11) .
C92 C93 1.402(10) .
C93 C94 1.377(10) .
C93 C98 1.444(11) .
C94 C95 1.384(11) .
C95 C96 1.374(10) .
C95 C99 1.483(11) .
C100 C101 1.353(11) .
C100 C105 1.409(11) .
C100 C106 1.470(12) .
C101 C102 1.390(12) .
C102 C103 1.358(12) .
C102 C107 1.459(12) .
C103 C104 1.430(12) .
C104 C105 1.404(12) .
C104 C108 1.463(12) .
C109 C110 1.543(15) .
C109 C114 1.548(12) .
C110 C111 1.506(17) .
C111 C112 1.54(2) .
C112 C113 1.485(18) .
C113 C114 1.503(13) .
C115 C116 1.491(11) .
C115 C120 1.532(11) .
C116 C117 1.561(15) .
C117 C118 1.512(17) .
C118 C119 1.503(12) .
C119 C120 1.518(11) .
C121 C122 1.534(12) .
C121 C126 1.510(12) .
C122 C123 1.520(15) .
C123 C124 1.494(18) .
C124 C125 1.512(16) .
C125 C126 1.496(13) .
C127 C128 1.497(12) .
C127 C132 1.535(11) .
C128 C129 1.486(14) .
C129 C130 1.490(15) .
C130 C131 1.569(14) .
C131 C132 1.536(13) .
C133 C134 1.495(11) .
C133 C138 1.543(11) .
C134 C135 1.553(13) .
C135 C136 1.464(13) .
C136 C137 1.530(12) .
C137 C138 1.496(11) .
C139 C140 1.500(11) .
C139 C144 1.547(11) .
C140 C141 1.515(12) .
C141 C142 1.486(13) .
C142 C143 1.517(12) .
C143 C144 1.470(11) .
